data_2229837
loop_
_publ_author_name
'Gholizadeh, Mostafa'
'Mohammadi Zonoz, Farrokhzad'
'Pourayoubi, Mehrdad'
'Ebrahimpour, Maliheh'
'Salehabadi, Maryam'

_publ_section_title
;
 Triphenyl[2-(triphenylphosphaniumyl)ethyl]phosphanium bis(periodate)
;
_journal_coeditor_code SJ5109
_journal_issue 4
_journal_name_full 'Acta Crystallographica Section E'
_journal_page_first o863
_journal_paper_doi 10.1107/S1600536811008725
_journal_volume 67
_journal_year 2011
_chemical_formula_iupac 'C38 H34 P2 2+, 2I O4 -'
_chemical_formula_moiety 'C38 H34 P2 2+, 2(I O4 -)'
_chemical_formula_sum 'C38 H34 I2 O8 P2'
_chemical_formula_weight 934.39
_chemical_name_systematic
;
Triphenyl[2-(triphenylphosphaniumyl)ethyl]phosphanium bis(periodate)
;
_space_group_IT_number 14
_symmetry_cell_setting monoclinic
_symmetry_space_group_name_Hall '-P 2yn'
_symmetry_space_group_name_H-M 'P 1 21/n 1'
_atom_sites_solution_hydrogens geom
_atom_sites_solution_primary direct
_atom_sites_solution_secondary difmap
_audit_creation_method SHELXL-97
_cell_angle_alpha 90.00
_cell_angle_beta 94.37(3)
_cell_angle_gamma 90.00
_cell_formula_units_Z 4
_cell_length_a 9.2077(18)
_cell_length_b 18.387(4)
_cell_length_c 21.992(4)
_cell_measurement_reflns_used 9970
_cell_measurement_temperature 298(2)
_cell_measurement_theta_max 29.26
_cell_measurement_theta_min 2.16
_cell_volume 3712.5(13)
_computing_cell_refinement 'X-AREA (Stoe & Cie, 2005)'
_computing_data_collection 'X-AREA (Stoe & Cie, 2005)'
_computing_data_reduction 'X-AREA (Stoe & Cie, 2005)'
_computing_molecular_graphics 'ORTEP-3 for Windows (Farrugia, 1997)'
_computing_publication_material 'WinGX (Farrugia, 1999)'
_computing_structure_refinement 'SHELXL97 (Sheldrick, 2008)'
_computing_structure_solution 'SHELXS97 (Sheldrick, 2008)'
_diffrn_ambient_temperature 298(2)
_diffrn_detector_area_resol_mean 0.15
_diffrn_measured_fraction_theta_full 0.986
_diffrn_measured_fraction_theta_max 0.986
_diffrn_measurement_device_type 'Stoe IPDS II'
_diffrn_measurement_method 'rotation method'
_diffrn_radiation_monochromator graphite
_diffrn_radiation_source 'fine-focus sealed tube'
_diffrn_radiation_type MoK\a
_diffrn_radiation_wavelength 0.71073
_diffrn_reflns_av_R_equivalents 0.0772
_diffrn_reflns_av_sigmaI/netI 0.0635
_diffrn_reflns_limit_h_max 12
_diffrn_reflns_limit_h_min -11
_diffrn_reflns_limit_k_max 25
_diffrn_reflns_limit_k_min -24
_diffrn_reflns_limit_l_max 30
_diffrn_reflns_limit_l_min -30
_diffrn_reflns_number 26606
_diffrn_reflns_theta_full 29.26
_diffrn_reflns_theta_max 29.26
_diffrn_reflns_theta_min 2.16
_diffrn_standards_number 0
_exptl_absorpt_coefficient_mu 1.831
_exptl_absorpt_correction_T_max 0.692
_exptl_absorpt_correction_T_min 0.649
_exptl_absorpt_correction_type numerical
_exptl_absorpt_process_details '[shape of crystal determined optically (X-RED and X-SHAPE; Stoe & Cie, 2005)]'
_exptl_crystal_colour colorless
_exptl_crystal_density_diffrn 1.672
_exptl_crystal_density_method 'not measured'
_exptl_crystal_description plate
_exptl_crystal_F_000 1848
_exptl_crystal_size_max 0.5
_exptl_crystal_size_mid 0.2
_exptl_crystal_size_min 0.2
_refine_diff_density_max 1.180
_refine_diff_density_min -1.685
_refine_ls_extinction_method none
_refine_ls_goodness_of_fit_ref 1.170
_refine_ls_hydrogen_treatment constr
_refine_ls_matrix_type full
_refine_ls_number_parameters 451
_refine_ls_number_reflns 9970
_refine_ls_number_restraints 0
_refine_ls_restrained_S_all 1.170
_refine_ls_R_factor_all 0.0998
_refine_ls_R_factor_gt 0.0689
_refine_ls_shift/su_max_lt 0.001
_refine_ls_shift/su_mean 0.000
_refine_ls_structure_factor_coef Fsqd
_refine_ls_weighting_details 'calc w=1/[\s^2^(Fo^2^)+(0.0878P)^2^+4.1315P] where P=(Fo^2^+2Fc^2^)/3'
_refine_ls_weighting_scheme calc
_refine_ls_wR_factor_gt 0.1695
_refine_ls_wR_factor_ref 0.1897
_reflns_number_gt 7229
_reflns_number_total 9970
_reflns_threshold_expression I>2\s(I)
_cod_data_source_file sj5109.cif
_cod_data_source_block I
_cod_original_sg_symbol_H-M 'P 21/n'
_cod_database_code 2229837
_cod_database_fobs_code 2229837

loop_
_symmetry_equiv_pos_as_xyz
'x, y, z'
'-x+1/2, y+1/2, -z+1/2'
'-x, -y, -z'
'x-1/2, -y-1/2, z-1/2'

loop_
_atom_site_type_symbol
_atom_site_label
_atom_site_fract_x
_atom_site_fract_y
_atom_site_fract_z
_atom_site_U_iso_or_equiv
_atom_site_adp_type
_atom_site_calc_flag
_atom_site_refinement_flags
_atom_site_occupancy
_atom_site_disorder_assembly
_atom_site_disorder_group
C C17 0.5169(13) 0.5057(5) 0.3529(4) 0.080(3) Uani d . 1 . .
H H17 0.5649 0.4623 0.3626 0.096 Uiso calc R 1 . .
I I1 0.78527(5) 0.81354(3) 0.04912(2) 0.05251(15) Uani d . 1 . .
I I2 0.99789(5) 0.50851(2) 0.22398(2) 0.04750(13) Uani d . 1 . .
P P2 0.79094(14) 0.76230(7) 0.37105(5) 0.0281(3) Uani d . 1 . .
P P1 0.52902(15) 0.66259(7) 0.22621(5) 0.0288(3) Uani d . 1 . .
C C13 0.4736(7) 0.6095(3) 0.2891(2) 0.0387(12) Uani d . 1 . .
C C22 0.7211(9) 0.6477(4) 0.4439(3) 0.0553(18) Uani d . 1 . .
H H22 0.6486 0.6780 0.4568 0.066 Uiso calc R 1 . .
C C7 0.3896(6) 0.7236(3) 0.1975(2) 0.0351(11) Uani d . 1 . .
C C27 0.7309(7) 0.8181(3) 0.4310(2) 0.0382(12) Uani d . 1 . .
C C1 0.5723(7) 0.6036(3) 0.1652(2) 0.0355(11) Uani d . 1 . .
C C28 0.8096(9) 0.8135(4) 0.4882(3) 0.0519(16) Uani d . 1 . .
H H28 0.8910 0.7837 0.4941 0.062 Uiso calc R 1 . .
C C19 0.6887(6) 0.7135(3) 0.2547(2) 0.0332(10) Uani d . 1 . .
H H19A 0.7654 0.6800 0.2687 0.040 Uiso calc R 1 . .
H H19B 0.7236 0.7425 0.2219 0.040 Uiso calc R 1 . .
C C33 0.9613(6) 0.7949(3) 0.3475(2) 0.0327(10) Uani d . 1 . .
C C20 0.6531(6) 0.7637(3) 0.3075(2) 0.0336(11) Uani d . 1 . .
H H20A 0.5606 0.7491 0.3220 0.040 Uiso calc R 1 . .
H H20B 0.6425 0.8131 0.2924 0.040 Uiso calc R 1 . .
C C21 0.8146(7) 0.6714(3) 0.4001(2) 0.0357(11) Uani d . 1 . .
C C12 0.2447(7) 0.7006(4) 0.1924(3) 0.0479(14) Uani d . 1 . .
H H12 0.2183 0.6568 0.2096 0.058 Uiso calc R 1 . .
C C6 0.4850(8) 0.5428(3) 0.1532(3) 0.0479(15) Uani d . 1 . .
H H6 0.4116 0.5317 0.1786 0.057 Uiso calc R 1 . .
C C26 0.9184(8) 0.6259(3) 0.3797(3) 0.0459(14) Uani d . 1 . .
H H26 0.9783 0.6416 0.3502 0.055 Uiso calc R 1 . .
C C32 0.6125(7) 0.8641(3) 0.4224(3) 0.0434(13) Uani d . 1 . .
H H32 0.5630 0.8680 0.3841 0.052 Uiso calc R 1 . .
C C8 0.4276(8) 0.7889(4) 0.1725(3) 0.0482(14) Uani d . 1 . .
H H8 0.5239 0.8047 0.1759 0.058 Uiso calc R 1 . .
C C30 0.6429(12) 0.8995(4) 0.5272(3) 0.067(2) Uani d . 1 . .
H H30 0.6130 0.9265 0.5598 0.081 Uiso calc R 1 . .
C C31 0.5667(10) 0.9049(4) 0.4710(4) 0.063(2) Uani d . 1 . .
H H31 0.4860 0.9352 0.4655 0.075 Uiso calc R 1 . .
C C9 0.3191(10) 0.8310(5) 0.1422(4) 0.066(2) Uani d . 1 . .
H H9 0.3432 0.8755 0.1256 0.079 Uiso calc R 1 . .
C C4 0.6197(10) 0.5157(4) 0.0671(3) 0.064(2) Uani d . 1 . .
H H4 0.6365 0.4856 0.0344 0.077 Uiso calc R 1 . .
C C29 0.7614(11) 0.8552(5) 0.5358(3) 0.067(2) Uani d . 1 . .
H H29 0.8113 0.8527 0.5742 0.080 Uiso calc R 1 . .
C C2 0.6809(8) 0.6204(4) 0.1274(3) 0.0491(15) Uani d . 1 . .
H H2 0.7373 0.6619 0.1349 0.059 Uiso calc R 1 . .
C C5 0.5067(10) 0.4989(4) 0.1040(3) 0.061(2) Uani d . 1 . .
H H5 0.4473 0.4587 0.0953 0.073 Uiso calc R 1 . .
C C11 0.1412(8) 0.7438(5) 0.1615(4) 0.064(2) Uani d . 1 . .
H H11 0.0445 0.7289 0.1579 0.077 Uiso calc R 1 . .
C C23 0.7404(12) 0.5777(5) 0.4673(4) 0.075(3) Uani d . 1 . .
H H23 0.6809 0.5611 0.4967 0.091 Uiso calc R 1 . .
C C10 0.1786(9) 0.8080(5) 0.1363(4) 0.069(2) Uani d . 1 . .
H H10 0.1079 0.8362 0.1150 0.082 Uiso calc R 1 . .
C C3 0.7065(10) 0.5760(5) 0.0784(3) 0.069(2) Uani d . 1 . .
H H3 0.7810 0.5867 0.0536 0.083 Uiso calc R 1 . .
C C25 0.9331(10) 0.5565(4) 0.4036(4) 0.064(2) Uani d . 1 . .
H H25 1.0028 0.5252 0.3898 0.076 Uiso calc R 1 . .
C C24 0.8452(12) 0.5334(5) 0.4477(5) 0.079(3) Uani d . 1 . .
H H24 0.8577 0.4870 0.4642 0.094 Uiso calc R 1 . .
C C34 1.0851(7) 0.7827(4) 0.3851(3) 0.0451(14) Uani d . 1 . .
H H34 1.0800 0.7545 0.4200 0.054 Uiso calc R 1 . .
C C38 0.9676(8) 0.8376(3) 0.2951(3) 0.0428(13) Uani d . 1 . .
H H38 0.8840 0.8467 0.2698 0.051 Uiso calc R 1 . .
O O4 0.7872(7) 0.8035(4) 0.1293(3) 0.0770(18) Uani d . 1 . .
C C14 0.3675(8) 0.6350(5) 0.3252(3) 0.0519(16) Uani d . 1 . .
H H14 0.3179 0.6780 0.3155 0.062 Uiso calc R 1 . .
O O1 0.6096(8) 0.8275(6) 0.0168(4) 0.117(3) Uani d . 1 . .
O O3 0.8942(9) 0.8885(4) 0.0339(3) 0.092(2) Uani d . 1 . .
C C37 1.1017(9) 0.8662(4) 0.2815(3) 0.0557(18) Uani d . 1 . .
H H37 1.1079 0.8947 0.2468 0.067 Uiso calc R 1 . .
C C18 0.5491(9) 0.5449(4) 0.3023(3) 0.0509(16) Uani d . 1 . .
H H18 0.6196 0.5286 0.2774 0.061 Uiso calc R 1 . .
C C15 0.3371(10) 0.5946(7) 0.3765(3) 0.077(3) Uani d . 1 . .
H H15 0.2665 0.6107 0.4014 0.092 Uiso calc R 1 . .
O O7 0.9244(10) 0.5937(4) 0.2375(4) 0.106(3) Uani d . 1 . .
C C35 1.2175(8) 0.8120(4) 0.3713(4) 0.0588(19) Uani d . 1 . .
H H35 1.3007 0.8044 0.3973 0.071 Uiso calc R 1 . .
O O2 0.8591(11) 0.7359(5) 0.0176(4) 0.120(3) Uani d . 1 . .
O O5 1.0677(11) 0.5069(4) 0.1517(4) 0.112(3) Uani d . 1 . .
O O6 1.1384(11) 0.4915(6) 0.2794(5) 0.132(4) Uani d . 1 . .
C C16 0.4092(12) 0.5326(6) 0.3902(4) 0.083(3) Uani d . 1 . .
H H16 0.3883 0.5066 0.4247 0.100 Uiso calc R 1 . .
C C36 1.2246(9) 0.8524(4) 0.3193(4) 0.067(2) Uani d . 1 . .
H H36 1.3139 0.8707 0.3093 0.080 Uiso calc R 1 . .
O O8 0.8702(12) 0.4403(5) 0.2268(4) 0.130(4) Uani d . 1 . .

loop_
_atom_site_aniso_label
_atom_site_aniso_U_11
_atom_site_aniso_U_22
_atom_site_aniso_U_33
_atom_site_aniso_U_12
_atom_site_aniso_U_13
_atom_site_aniso_U_23
C17 0.109(8) 0.077(6) 0.050(4) -0.039(5) -0.024(5) 0.033(4)
I1 0.0562(3) 0.0506(3) 0.0483(2) 0.00431(19) -0.01228(18) -0.00348(17)
I2 0.0502(3) 0.0379(2) 0.0542(2) 0.00568(17) 0.00268(17) -0.00459(16)
P2 0.0279(6) 0.0320(6) 0.0239(5) -0.0021(5) -0.0013(4) 0.0009(4)
P1 0.0318(7) 0.0309(6) 0.0232(5) 0.0021(5) -0.0005(4) -0.0021(4)
C13 0.046(3) 0.042(3) 0.029(2) -0.007(2) 0.003(2) 0.003(2)
C22 0.072(5) 0.049(4) 0.045(3) -0.017(3) 0.002(3) 0.010(3)
C7 0.037(3) 0.036(3) 0.031(2) 0.008(2) -0.004(2) -0.002(2)
C27 0.044(3) 0.045(3) 0.027(2) -0.010(2) 0.005(2) -0.005(2)
C1 0.044(3) 0.032(3) 0.029(2) 0.009(2) -0.004(2) -0.0062(19)
C28 0.069(5) 0.059(4) 0.028(3) 0.000(3) 0.000(3) -0.005(2)
C19 0.030(3) 0.039(3) 0.030(2) 0.001(2) 0.0000(18) -0.004(2)
C33 0.033(3) 0.031(2) 0.034(2) -0.004(2) 0.005(2) 0.0018(19)
C20 0.036(3) 0.038(3) 0.026(2) -0.001(2) -0.0031(19) -0.0090(19)
C21 0.042(3) 0.034(3) 0.030(2) -0.005(2) -0.004(2) 0.005(2)
C12 0.037(3) 0.054(4) 0.052(3) 0.003(3) -0.003(3) -0.005(3)
C6 0.064(4) 0.040(3) 0.039(3) 0.002(3) -0.002(3) -0.006(2)
C26 0.052(4) 0.033(3) 0.053(3) 0.001(3) -0.003(3) 0.004(2)
C32 0.045(3) 0.045(3) 0.041(3) 0.001(3) 0.008(2) -0.008(2)
C8 0.044(3) 0.042(3) 0.057(4) 0.001(3) -0.010(3) 0.009(3)
C30 0.108(7) 0.054(4) 0.044(4) -0.011(5) 0.032(4) -0.014(3)
C31 0.069(5) 0.059(4) 0.064(4) -0.002(4) 0.029(4) -0.020(4)
C9 0.064(5) 0.056(4) 0.074(5) 0.015(4) -0.014(4) 0.024(4)
C4 0.083(6) 0.059(4) 0.049(4) 0.026(4) -0.004(4) -0.020(3)
C29 0.112(7) 0.068(5) 0.021(3) -0.025(5) 0.006(3) -0.005(3)
C2 0.051(4) 0.057(4) 0.040(3) -0.004(3) 0.012(3) -0.011(3)
C5 0.082(6) 0.048(4) 0.049(4) 0.003(4) -0.014(4) -0.013(3)
C11 0.038(4) 0.074(5) 0.078(5) 0.015(4) -0.014(3) -0.018(4)
C23 0.094(7) 0.077(6) 0.054(4) -0.038(5) -0.007(4) 0.031(4)
C10 0.055(5) 0.073(5) 0.073(5) 0.028(4) -0.026(4) -0.004(4)
C3 0.074(6) 0.090(6) 0.046(4) 0.001(5) 0.021(4) -0.025(4)
C25 0.067(5) 0.037(3) 0.083(5) 0.000(3) -0.016(4) 0.008(3)
C24 0.098(7) 0.044(4) 0.087(6) -0.024(5) -0.038(5) 0.027(4)
C34 0.031(3) 0.052(4) 0.051(3) -0.005(3) -0.004(2) 0.008(3)
C38 0.052(4) 0.042(3) 0.036(3) -0.006(3) 0.009(2) 0.008(2)
O4 0.067(4) 0.106(5) 0.057(3) -0.007(3) -0.001(3) 0.016(3)
C14 0.047(4) 0.074(5) 0.034(3) -0.014(3) 0.005(2) 0.000(3)
O1 0.068(5) 0.158(8) 0.117(6) 0.024(5) -0.047(4) -0.020(6)
O3 0.124(6) 0.079(4) 0.074(4) -0.027(4) 0.012(4) 0.006(3)
C37 0.069(5) 0.038(3) 0.064(4) -0.005(3) 0.029(4) 0.010(3)
C18 0.062(4) 0.045(3) 0.043(3) -0.005(3) -0.011(3) 0.009(3)
C15 0.068(5) 0.128(9) 0.037(3) -0.034(6) 0.011(3) 0.007(4)
O7 0.136(7) 0.074(4) 0.107(5) 0.062(5) 0.003(5) -0.027(4)
C35 0.033(3) 0.056(4) 0.087(5) -0.007(3) 0.002(3) 0.011(4)
O2 0.138(8) 0.085(5) 0.135(7) 0.039(5) -0.003(6) -0.040(5)
O5 0.161(9) 0.098(6) 0.085(5) 0.021(5) 0.067(6) 0.018(4)
O6 0.121(7) 0.136(8) 0.128(7) 0.052(6) -0.066(6) -0.025(6)
C16 0.092(7) 0.109(8) 0.047(4) -0.044(6) -0.006(4) 0.037(5)
C36 0.050(4) 0.055(4) 0.099(6) -0.015(4) 0.031(4) 0.004(4)
O8 0.155(9) 0.120(7) 0.118(6) -0.085(7) 0.032(6) -0.020(5)

loop_
_atom_type_symbol
_atom_type_description
_atom_type_scat_dispersion_real
_atom_type_scat_dispersion_imag
_atom_type_scat_source
C C 0.0033 0.0016 'International Tables Vol C Tables 4.2.6.8 and 6.1.1.4'
H H 0.0000 0.0000 'International Tables Vol C Tables 4.2.6.8 and 6.1.1.4'
N N 0.0061 0.0033 'International Tables Vol C Tables 4.2.6.8 and 6.1.1.4'
O O 0.0106 0.0060 'International Tables Vol C Tables 4.2.6.8 and 6.1.1.4'
P P 0.1023 0.0942 'International Tables Vol C Tables 4.2.6.8 and 6.1.1.4'
I I -0.4742 1.8119 'International Tables Vol C Tables 4.2.6.8 and 6.1.1.4'

loop_
_geom_angle_atom_site_label_1
_geom_angle_atom_site_label_2
_geom_angle_atom_site_label_3
_geom_angle_site_symmetry_1
_geom_angle_site_symmetry_3
_geom_angle
_geom_angle_publ_flag
C18 C17 C16 . . 119.2(9) ?
C18 C17 H17 . . 120.4 ?
C16 C17 H17 . . 120.4 ?
O1 I1 O2 . . 109.7(4) ?
O1 I1 O3 . . 109.5(5) ?
O2 I1 O3 . . 108.7(5) ?
O1 I1 O4 . . 111.2(4) ?
O2 I1 O4 . . 109.6(4) ?
O3 I1 O4 . . 108.0(3) ?
O8 I2 O6 . . 108.5(6) ?
O8 I2 O7 . . 111.9(5) ?
O6 I2 O7 . . 108.7(4) ?
O8 I2 O5 . . 108.5(4) ?
O6 I2 O5 . . 109.1(5) ?
O7 I2 O5 . . 110.1(4) ?
C27 P2 C33 . . 110.3(3) ?
C27 P2 C21 . . 107.9(3) ?
C33 P2 C21 . . 109.2(3) ?
C27 P2 C20 . . 108.8(3) ?
C33 P2 C20 . . 110.4(3) ?
C21 P2 C20 . . 110.2(3) ?
C7 P1 C1 . . 108.1(2) ?
C7 P1 C13 . . 112.0(3) ?
C1 P1 C13 . . 109.8(3) ?
C7 P1 C19 . . 109.9(3) ?
C1 P1 C19 . . 110.5(3) ?
C13 P1 C19 . . 106.6(3) ?
C14 C13 C18 . . 122.0(6) ?
C14 C13 P1 . . 120.7(5) ?
C18 C13 P1 . . 117.1(5) ?
C23 C22 C21 . . 118.1(8) ?
C23 C22 H22 . . 120.9 ?
C21 C22 H22 . . 120.9 ?
C8 C7 C12 . . 120.2(6) ?
C8 C7 P1 . . 119.5(5) ?
C12 C7 P1 . . 119.7(5) ?
C32 C27 C28 . . 120.4(6) ?
C32 C27 P2 . . 122.4(4) ?
C28 C27 P2 . . 117.2(5) ?
C2 C1 C6 . . 119.9(5) ?
C2 C1 P1 . . 121.8(5) ?
C6 C1 P1 . . 118.0(5) ?
C29 C28 C27 . . 117.8(7) ?
C29 C28 H28 . . 121.1 ?
C27 C28 H28 . . 121.1 ?
C20 C19 P1 . . 110.9(4) ?
C20 C19 H19A . . 109.5 ?
P1 C19 H19A . . 109.5 ?
C20 C19 H19B . . 109.5 ?
P1 C19 H19B . . 109.5 ?
H19A C19 H19B . . 108.0 ?
C34 C33 C38 . . 120.2(6) ?
C34 C33 P2 . . 118.3(4) ?
C38 C33 P2 . . 121.2(5) ?
C19 C20 P2 . . 113.4(4) ?
C19 C20 H20A . . 108.9 ?
P2 C20 H20A . . 108.9 ?
C19 C20 H20B . . 108.9 ?
P2 C20 H20B . . 108.9 ?
H20A C20 H20B . . 107.7 ?
C26 C21 C22 . . 120.8(6) ?
C26 C21 P2 . . 121.3(5) ?
C22 C21 P2 . . 117.8(5) ?
C11 C12 C7 . . 119.0(7) ?
C11 C12 H12 . . 120.5 ?
C7 C12 H12 . . 120.5 ?
C5 C6 C1 . . 120.2(7) ?
C5 C6 H6 . . 119.9 ?
C1 C6 H6 . . 119.9 ?
C21 C26 C25 . . 119.3(7) ?
C21 C26 H26 . . 120.3 ?
C25 C26 H26 . . 120.3 ?
C27 C32 C31 . . 120.4(6) ?
C27 C32 H32 . . 119.8 ?
C31 C32 H32 . . 119.8 ?
C7 C8 C9 . . 118.7(7) ?
C7 C8 H8 . . 120.7 ?
C9 C8 H8 . . 120.7 ?
C29 C30 C31 . . 121.0(7) ?
C29 C30 H30 . . 119.5 ?
C31 C30 H30 . . 119.5 ?
C30 C31 C32 . . 119.0(8) ?
C30 C31 H31 . . 120.5 ?
C32 C31 H31 . . 120.5 ?
C10 C9 C8 . . 121.1(8) ?
C10 C9 H9 . . 119.5 ?
C8 C9 H9 . . 119.5 ?
C3 C4 C5 . . 121.3(6) ?
C3 C4 H4 . . 119.4 ?
C5 C4 H4 . . 119.4 ?
C30 C29 C28 . . 121.3(7) ?
C30 C29 H29 . . 119.3 ?
C28 C29 H29 . . 119.3 ?
C1 C2 C3 . . 120.6(7) ?
C1 C2 H2 . . 119.7 ?
C3 C2 H2 . . 119.7 ?
C6 C5 C4 . . 119.0(7) ?
C6 C5 H5 . . 120.5 ?
C4 C5 H5 . . 120.5 ?
C10 C11 C12 . . 121.0(8) ?
C10 C11 H11 . . 119.5 ?
C12 C11 H11 . . 119.5 ?
C24 C23 C22 . . 120.7(8) ?
C24 C23 H23 . . 119.7 ?
C22 C23 H23 . . 119.7 ?
C9 C10 C11 . . 120.0(7) ?
C9 C10 H10 . . 120.0 ?
C11 C10 H10 . . 120.0 ?
C4 C3 C2 . . 118.9(7) ?
C4 C3 H3 . . 120.5 ?
C2 C3 H3 . . 120.5 ?
C24 C25 C26 . . 120.4(9) ?
C24 C25 H25 . . 119.8 ?
C26 C25 H25 . . 119.8 ?
C23 C24 C25 . . 120.6(7) ?
C23 C24 H24 . . 119.7 ?
C25 C24 H24 . . 119.7 ?
C33 C34 C35 . . 120.5(6) ?
C33 C34 H34 . . 119.8 ?
C35 C34 H34 . . 119.8 ?
C37 C38 C33 . . 118.8(6) ?
C37 C38 H38 . . 120.6 ?
C33 C38 H38 . . 120.6 ?
C13 C14 C15 . . 118.4(8) ?
C13 C14 H14 . . 120.8 ?
C15 C14 H14 . . 120.8 ?
C36 C37 C38 . . 120.1(6) ?
C36 C37 H37 . . 120.0 ?
C38 C37 H37 . . 120.0 ?
C17 C18 C13 . . 118.6(8) ?
C17 C18 H18 . . 120.7 ?
C13 C18 H18 . . 120.7 ?
C16 C15 C14 . . 120.5(9) ?
C16 C15 H15 . . 119.8 ?
C14 C15 H15 . . 119.8 ?
C36 C35 C34 . . 119.4(7) ?
C36 C35 H35 . . 120.3 ?
C34 C35 H35 . . 120.3 ?
C15 C16 C17 . . 121.4(7) ?
C15 C16 H16 . . 119.3 ?
C17 C16 H16 . . 119.3 ?
C35 C36 C37 . . 121.0(7) ?
C35 C36 H36 . . 119.5 ?
C37 C36 H36 . . 119.5 ?

loop_
_geom_bond_atom_site_label_1
_geom_bond_atom_site_label_2
_geom_bond_site_symmetry_2
_geom_bond_distance
_geom_bond_publ_flag
C17 C18 . 1.376(10) ?
C17 C16 . 1.423(16) ?
C17 H17 . 0.9300 ?
I1 O1 . 1.736(7) ?
I1 O2 . 1.747(7) ?
I1 O3 . 1.752(7) ?
I1 O4 . 1.772(6) ?
I2 O8 . 1.723(8) ?
I2 O6 . 1.737(8) ?
I2 O7 . 1.741(6) ?
I2 O5 . 1.760(6) ?
P2 C27 . 1.791(6) ?
P2 C33 . 1.792(5) ?
P2 C21 . 1.796(6) ?
P2 C20 . 1.814(5) ?
P1 C7 . 1.784(5) ?
P1 C1 . 1.793(5) ?
P1 C13 . 1.798(6) ?
P1 C19 . 1.814(6) ?
C13 C14 . 1.387(9) ?
C13 C18 . 1.396(9) ?
C22 C23 . 1.393(11) ?
C22 C21 . 1.408(9) ?
C22 H22 . 0.9300 ?
C7 C8 . 1.377(9) ?
C7 C12 . 1.396(9) ?
C27 C32 . 1.381(9) ?
C27 C28 . 1.406(8) ?
C1 C2 . 1.384(9) ?
C1 C6 . 1.391(9) ?
C28 C29 . 1.398(10) ?
C28 H28 . 0.9300 ?
C19 C20 . 1.539(7) ?
C19 H19A . 0.9700 ?
C19 H19B . 0.9700 ?
C33 C34 . 1.375(8) ?
C33 C38 . 1.398(7) ?
C20 H20A . 0.9700 ?
C20 H20B . 0.9700 ?
C21 C26 . 1.370(9) ?
C12 C11 . 1.379(10) ?
C12 H12 . 0.9300 ?
C6 C5 . 1.378(9) ?
C6 H6 . 0.9300 ?
C26 C25 . 1.383(9) ?
C26 H26 . 0.9300 ?
C32 C31 . 1.396(8) ?
C32 H32 . 0.9300 ?
C8 C9 . 1.393(9) ?
C8 H8 . 0.9300 ?
C30 C29 . 1.363(13) ?
C30 C31 . 1.378(13) ?
C30 H30 . 0.9300 ?
C31 H31 . 0.9300 ?
C9 C10 . 1.357(13) ?
C9 H9 . 0.9300 ?
C4 C3 . 1.377(13) ?
C4 C5 . 1.402(13) ?
C4 H4 . 0.9300 ?
C29 H29 . 0.9300 ?
C2 C3 . 1.386(9) ?
C2 H2 . 0.9300 ?
C5 H5 . 0.9300 ?
C11 C10 . 1.359(13) ?
C11 H11 . 0.9300 ?
C23 C24 . 1.358(15) ?
C23 H23 . 0.9300 ?
C10 H10 . 0.9300 ?
C3 H3 . 0.9300 ?
C25 C24 . 1.376(14) ?
C25 H25 . 0.9300 ?
C24 H24 . 0.9300 ?
C34 C35 . 1.388(9) ?
C34 H34 . 0.9300 ?
C38 C37 . 1.395(10) ?
C38 H38 . 0.9300 ?
C14 C15 . 1.398(10) ?
C14 H14 . 0.9300 ?
C37 C36 . 1.376(12) ?
C37 H37 . 0.9300 ?
C18 H18 . 0.9300 ?
C15 C16 . 1.341(16) ?
C15 H15 . 0.9300 ?
C35 C36 . 1.370(11) ?
C35 H35 . 0.9300 ?
C16 H16 . 0.9300 ?
C36 H36 . 0.9300 ?

loop_
_geom_hbond_atom_site_label_D
_geom_hbond_atom_site_label_H
_geom_hbond_atom_site_label_A
_geom_hbond_site_symmetry_A
_geom_hbond_distance_DH
_geom_hbond_distance_HA
_geom_hbond_distance_DA
_geom_hbond_angle_DHA
C30 H30 O5 4_576 0.93 2.43 3.351(10) 172
C20 H20B O8 2_655 0.97 2.38 3.338(11) 170
C19 H19B O4 . 0.97 2.44 3.397(8) 171
C19 H19A O7 . 0.97 2.30 3.135(8) 144

loop_
_geom_torsion_atom_site_label_1
_geom_torsion_atom_site_label_2
_geom_torsion_atom_site_label_3
_geom_torsion_atom_site_label_4
_geom_torsion_site_symmetry_1
_geom_torsion_site_symmetry_2
_geom_torsion_site_symmetry_3
_geom_torsion_site_symmetry_4
_geom_torsion
_geom_torsion_publ_flag
C7 P1 C13 C14 . . . . -25.4(6) ?
C1 P1 C13 C14 . . . . -145.5(5) ?
C19 P1 C13 C14 . . . . 94.8(6) ?
C7 P1 C13 C18 . . . . 159.2(5) ?
C1 P1 C13 C18 . . . . 39.1(6) ?
C19 P1 C13 C18 . . . . -80.6(5) ?
C1 P1 C7 C8 . . . . -90.0(5) ?
C13 P1 C7 C8 . . . . 148.9(5) ?
C19 P1 C7 C8 . . . . 30.7(5) ?
C1 P1 C7 C12 . . . . 80.8(5) ?
C13 P1 C7 C12 . . . . -40.3(5) ?
C19 P1 C7 C12 . . . . -158.5(5) ?
C33 P2 C27 C32 . . . . 109.9(5) ?
C21 P2 C27 C32 . . . . -130.9(5) ?
C20 P2 C27 C32 . . . . -11.3(6) ?
C33 P2 C27 C28 . . . . -70.3(6) ?
C21 P2 C27 C28 . . . . 49.0(6) ?
C20 P2 C27 C28 . . . . 168.5(5) ?
C7 P1 C1 C2 . . . . 91.2(6) ?
C13 P1 C1 C2 . . . . -146.4(5) ?
C19 P1 C1 C2 . . . . -29.1(6) ?
C7 P1 C1 C6 . . . . -83.3(5) ?
C13 P1 C1 C6 . . . . 39.2(5) ?
C19 P1 C1 C6 . . . . 156.4(5) ?
C32 C27 C28 C29 . . . . 1.7(10) ?
P2 C27 C28 C29 . . . . -178.2(6) ?
C7 P1 C19 C20 . . . . 61.5(4) ?
C1 P1 C19 C20 . . . . -179.4(4) ?
C13 P1 C19 C20 . . . . -60.1(5) ?
C27 P2 C33 C34 . . . . 74.2(6) ?
C21 P2 C33 C34 . . . . -44.2(6) ?
C20 P2 C33 C34 . . . . -165.6(5) ?
C27 P2 C33 C38 . . . . -100.0(5) ?
C21 P2 C33 C38 . . . . 141.5(5) ?
C20 P2 C33 C38 . . . . 20.2(6) ?
P1 C19 C20 P2 . . . . 136.1(3) ?
C27 P2 C20 C19 . . . . -176.4(4) ?
C33 P2 C20 C19 . . . . 62.5(5) ?
C21 P2 C20 C19 . . . . -58.2(5) ?
C23 C22 C21 C26 . . . . 2.1(10) ?
C23 C22 C21 P2 . . . . -179.0(6) ?
C27 P2 C21 C26 . . . . -148.4(5) ?
C33 P2 C21 C26 . . . . -28.5(6) ?
C20 P2 C21 C26 . . . . 93.0(5) ?
C27 P2 C21 C22 . . . . 32.7(6) ?
C33 P2 C21 C22 . . . . 152.6(5) ?
C20 P2 C21 C22 . . . . -86.0(5) ?
C8 C7 C12 C11 . . . . 0.7(9) ?
P1 C7 C12 C11 . . . . -170.0(5) ?
C2 C1 C6 C5 . . . . 0.4(10) ?
P1 C1 C6 C5 . . . . 175.0(5) ?
C22 C21 C26 C25 . . . . -1.4(10) ?
P2 C21 C26 C25 . . . . 179.7(5) ?
C28 C27 C32 C31 . . . . -2.0(10) ?
P2 C27 C32 C31 . . . . 177.8(5) ?
C12 C7 C8 C9 . . . . -0.3(10) ?
P1 C7 C8 C9 . . . . 170.5(6) ?
C29 C30 C31 C32 . . . . 0.0(12) ?
C27 C32 C31 C30 . . . . 1.1(11) ?
C7 C8 C9 C10 . . . . -0.9(12) ?
C31 C30 C29 C28 . . . . -0.3(13) ?
C27 C28 C29 C30 . . . . -0.5(12) ?
C6 C1 C2 C3 . . . . -1.8(11) ?
P1 C1 C2 C3 . . . . -176.2(6) ?
C1 C6 C5 C4 . . . . 1.3(11) ?
C3 C4 C5 C6 . . . . -1.6(12) ?
C7 C12 C11 C10 . . . . 0.0(11) ?
C21 C22 C23 C24 . . . . -0.9(12) ?
C8 C9 C10 C11 . . . . 1.6(14) ?
C12 C11 C10 C9 . . . . -1.1(13) ?
C5 C4 C3 C2 . . . . 0.2(13) ?
C1 C2 C3 C4 . . . . 1.5(13) ?
C21 C26 C25 C24 . . . . -0.5(11) ?
C22 C23 C24 C25 . . . . -0.9(13) ?
C26 C25 C24 C23 . . . . 1.6(13) ?
C38 C33 C34 C35 . . . . -0.4(10) ?
P2 C33 C34 C35 . . . . -174.6(6) ?
C34 C33 C38 C37 . . . . 1.0(9) ?
P2 C33 C38 C37 . . . . 175.1(5) ?
C18 C13 C14 C15 . . . . 0.5(10) ?
P1 C13 C14 C15 . . . . -174.7(5) ?
C33 C38 C37 C36 . . . . 0.0(10) ?
C16 C17 C18 C13 . . . . -0.5(12) ?
C14 C13 C18 C17 . . . . -0.2(10) ?
P1 C13 C18 C17 . . . . 175.1(6) ?
C13 C14 C15 C16 . . . . 0.0(12) ?
C33 C34 C35 C36 . . . . -1.2(12) ?
C14 C15 C16 C17 . . . . -0.7(14) ?
C18 C17 C16 C15 . . . . 1.0(14) ?
C34 C35 C36 C37 . . . . 2.1(13) ?
C38 C37 C36 C35 . . . . -1.6(12) ?

loop_
_cod_related_entry_id
_cod_related_entry_database
_cod_related_entry_code
1 ChemSpider 30656614
